data_7201193
loop_
_publ_author_name
'Kutasi, Anna M.'
'Turner, David R.'
'Jensen, Paul'
'Moubaraki, Boujemaa'
'Batten, Stuart R.'
'Murray, Keith S.'

_publ_section_title
;
 Coordination polymers of nitrocyanamide, O2NNCN&#x2212;: synthesis,
 structure and magnetism
;
_journal_issue 10
_journal_name_full CrystEngComm
_journal_page_first 2089
_journal_paper_doi 10.1039/b905970a
_journal_volume 11
_journal_year 2009
_chemical_formula_moiety 'C12 H12 Mn N8 O6, (C10 H8 N2)'
_chemical_formula_sum 'C22 H20 Mn N10 O6'
_chemical_formula_weight 575.42
_chemical_name_common {[Mn(CAN)2(4,4'-bipy)(H2O)2].4,4'-bipy}
_chemical_name_systematic
;
{[Mn(CAN)2(4,4'-bipy)(H2O)2].4,4'-bipy}
;
_space_group_IT_number 13
_symmetry_cell_setting monoclinic
_symmetry_space_group_name_Hall '-P 2yc'
_symmetry_space_group_name_H-M 'P 1 2/c 1'
_atom_sites_solution_hydrogens geom
_atom_sites_solution_primary direct
_atom_sites_solution_secondary difmap
_audit_creation_method SHELXL-97
_cell_angle_alpha 90.00
_cell_angle_beta 101.865(1)
_cell_angle_gamma 90.00
_cell_formula_units_Z 2
_cell_length_a 7.3102(1)
_cell_length_b 11.5900(2)
_cell_length_c 15.2784(3)
_cell_measurement_reflns_used 14237
_cell_measurement_temperature 123(1)
_cell_measurement_theta_max 27.50
_cell_measurement_theta_min 3.77
_cell_volume 1266.81(4)
_computing_cell_refinement 'DENZO-SMN (Otwinowski & Minor, 1997)'
_computing_data_collection 'Collect (Hooft, 1999)'
_computing_data_reduction 'DENZO-SMN (Otwinowski & Minor, 1997)'
_computing_molecular_graphics 'X-Seed (Barbour, 1999)'
_computing_publication_material 'CIFTAB (Sheldrick, 1997)'
_computing_structure_refinement 'SHELXL-97 (Sheldrick, 1997)'
_computing_structure_solution 'SHELXS-97 (Sheldrick, 1990)'
_diffrn_ambient_temperature 123(1)
_diffrn_measured_fraction_theta_full 0.993
_diffrn_measured_fraction_theta_max 0.993
_diffrn_measurement_device_type 'Nonius KappaCCD'
_diffrn_measurement_method 'phi and omega scans'
_diffrn_radiation_monochromator graphite
_diffrn_radiation_source 'fine-focus sealed tube'
_diffrn_radiation_type MoK\a
_diffrn_radiation_wavelength 0.71073
_diffrn_reflns_av_R_equivalents 0.0668
_diffrn_reflns_av_sigmaI/netI 0.0510
_diffrn_reflns_limit_h_max 9
_diffrn_reflns_limit_h_min -9
_diffrn_reflns_limit_k_max 15
_diffrn_reflns_limit_k_min -15
_diffrn_reflns_limit_l_max 19
_diffrn_reflns_limit_l_min -19
_diffrn_reflns_number 14237
_diffrn_reflns_theta_full 27.50
_diffrn_reflns_theta_max 27.50
_diffrn_reflns_theta_min 3.77
_exptl_absorpt_coefficient_mu 0.580
_exptl_absorpt_correction_T_max 0.9442
_exptl_absorpt_correction_T_min 0.8451
_exptl_absorpt_correction_type empirical
_exptl_absorpt_process_details SORTAV
_exptl_crystal_colour colourless
_exptl_crystal_density_diffrn 1.509
_exptl_crystal_density_method 'not measured'
_exptl_crystal_description needle
_exptl_crystal_F_000 590
_exptl_crystal_size_max 0.30
_exptl_crystal_size_mid 0.13
_exptl_crystal_size_min 0.10
_refine_diff_density_max 0.472
_refine_diff_density_min -0.520
_refine_diff_density_rms 0.105
_refine_ls_extinction_method none
_refine_ls_goodness_of_fit_ref 1.071
_refine_ls_hydrogen_treatment mixed
_refine_ls_matrix_type full
_refine_ls_number_parameters 187
_refine_ls_number_reflns 2899
_refine_ls_number_restraints 0
_refine_ls_restrained_S_all 1.071
_refine_ls_R_factor_all 0.0648
_refine_ls_R_factor_gt 0.0378
_refine_ls_shift/su_max 0.000
_refine_ls_shift/su_mean 0.000
_refine_ls_structure_factor_coef Fsqd
_refine_ls_weighting_details 'calc w=1/[\s^2^(Fo^2^)+(0.2000P)^2^+0.0000P] where P=(Fo^2^+2Fc^2^)/3'
_refine_ls_weighting_scheme calc
_refine_ls_wR_factor_gt 0.0893
_refine_ls_wR_factor_ref 0.1013
_reflns_number_gt 2125
_reflns_number_total 2899
_reflns_threshold_expression >2sigma(I)
_cod_data_source_file b905970a.txt
_cod_data_source_block 3Mn
_cod_depositor_comments
;
The following automatic conversions were performed:
'_exptl_absorpt_correction_type' value 'Empirical' changed to 'empirical'
according to '/home/saulius/struct/CIF-dictionaries/cif_core.dic'
dictionary named 'cif_core.dic' version 2.4.1 from 2010-06-29.

Automatic conversion script
Id: cif_fix_enum 1527 2010-12-29 10:47:43Z saulius 
;
_cod_original_sg_symbol_H-M P2/c
_cod_database_code 7201193

loop_
_symmetry_equiv_pos_as_xyz
'x, y, z'
'-x, y, -z+1/2'
'-x, -y, -z'
'x, -y, z-1/2'

loop_
_atom_site_label
_atom_site_type_symbol
_atom_site_fract_x
_atom_site_fract_y
_atom_site_fract_z
_atom_site_U_iso_or_equiv
_atom_site_adp_type
_atom_site_occupancy
_atom_site_symmetry_multiplicity
_atom_site_calc_flag
_atom_site_refinement_flags
_atom_site_disorder_assembly
_atom_site_disorder_group
Mn1 Mn 0.5000 0.34288(3) 0.2500 0.01332(14) Uani 1 2 d S . .
N20 N 0.5000 0.53633(18) 0.2500 0.0154(5) Uani 1 2 d S . .
C21 C 0.5915(2) 0.59692(16) 0.32069(12) 0.0161(4) Uani 1 1 d . . .
H21 H 0.6571 0.5557 0.3712 0.019 Uiso 1 1 calc R . .
N21 N 0.5000 1.14855(17) 0.2500 0.0152(5) Uani 1 2 d S . .
C23 C 0.5000 0.7785(2) 0.2500 0.0133(5) Uani 1 2 d S . .
C24 C 0.5000 0.9068(2) 0.2500 0.0149(5) Uani 1 2 d S . .
C25 C 0.5385(3) 0.96904(16) 0.32917(12) 0.0204(4) Uani 1 1 d . . .
H25 H 0.5650 0.9300 0.3850 0.025 Uiso 1 1 calc R . .
C22 C 0.5948(2) 0.71575(15) 0.32355(12) 0.0153(4) Uani 1 1 d . . .
H22 H 0.6610 0.7547 0.3751 0.018 Uiso 1 1 calc R . .
C26 C 0.5382(3) 1.08817(16) 0.32633(12) 0.0211(4) Uani 1 1 d . . .
H26 H 0.5666 1.1293 0.3812 0.025 Uiso 1 1 calc R . .
O20 O 0.4553(2) 0.35111(11) 0.38644(9) 0.0169(3) Uani 1 1 d . . .
H2B H 0.353(4) 0.3288(19) 0.4002(16) 0.038(7) Uiso 1 1 d . . .
H2A H 0.550(3) 0.321(2) 0.4300(17) 0.045(7) Uiso 1 1 d . . .
N10 N 0.8058(2) 0.33806(13) 0.30806(11) 0.0208(4) Uani 1 1 d . . .
N11 N 1.1000(2) 0.27189(14) 0.40653(11) 0.0223(4) Uani 1 1 d . . .
C11 C 0.9389(3) 0.30091(17) 0.35320(13) 0.0180(4) Uani 1 1 d . . .
N12 N 1.1141(2) 0.15491(14) 0.41973(11) 0.0236(4) Uani 1 1 d . . .
O11 O 1.2621(2) 0.12197(14) 0.46767(10) 0.0350(4) Uani 1 1 d . . .
O10 O 0.9856(2) 0.09028(13) 0.38576(11) 0.0376(4) Uani 1 1 d . . .
C34 C 0.1309(2) 0.60987(17) 0.33786(12) 0.0184(4) Uani 1 1 d . . .
H34 H 0.1117 0.5385 0.3068 0.022 Uiso 1 1 calc R . .
C35 C 0.2348(3) 0.61456(17) 0.42412(13) 0.0206(4) Uani 1 1 d . . .
H35 H 0.2861 0.5446 0.4510 0.025 Uiso 1 1 calc R . .
N30 N 0.2677(2) 0.71159(14) 0.47225(10) 0.0215(4) Uani 1 1 d . . .
C32 C 0.0846(3) 0.81215(17) 0.34767(13) 0.0208(4) Uani 1 1 d . . .
H32 H 0.0323 0.8831 0.3233 0.025 Uiso 1 1 calc R . .
C33 C 0.0544(2) 0.71146(16) 0.29692(12) 0.0158(4) Uani 1 1 d . . .
C31 C 0.1910(3) 0.80843(18) 0.43360(13) 0.0221(4) Uani 1 1 d . . .
H31 H 0.2106 0.8782 0.4669 0.027 Uiso 1 1 calc R . .

loop_
_atom_site_aniso_label
_atom_site_aniso_U_11
_atom_site_aniso_U_22
_atom_site_aniso_U_33
_atom_site_aniso_U_23
_atom_site_aniso_U_13
_atom_site_aniso_U_12
Mn1 0.0158(2) 0.0081(2) 0.0147(2) 0.000 -0.00004(16) 0.000
N20 0.0202(11) 0.0102(11) 0.0162(11) 0.000 0.0049(9) 0.000
C21 0.0196(9) 0.0129(10) 0.0151(10) -0.0001(7) 0.0017(8) -0.0007(7)
N21 0.0180(11) 0.0098(11) 0.0167(11) 0.000 0.0009(9) 0.000
C23 0.0152(12) 0.0102(13) 0.0154(13) 0.000 0.0051(10) 0.000
C24 0.0137(12) 0.0131(13) 0.0174(14) 0.000 0.0022(10) 0.000
C25 0.0322(10) 0.0132(10) 0.0139(10) 0.0017(8) 0.0001(8) 0.0003(8)
C22 0.0169(9) 0.0133(10) 0.0148(10) -0.0012(7) 0.0008(8) -0.0017(7)
C26 0.0333(11) 0.0133(10) 0.0146(10) -0.0022(8) 0.0001(8) 0.0003(8)
O20 0.0168(7) 0.0175(7) 0.0152(7) 0.0011(6) 0.0004(6) -0.0003(6)
N10 0.0166(8) 0.0193(9) 0.0250(9) 0.0011(7) 0.0007(7) -0.0014(7)
N11 0.0172(8) 0.0224(9) 0.0251(9) 0.0041(7) -0.0009(7) 0.0008(7)
C11 0.0195(10) 0.0164(10) 0.0189(10) -0.0003(8) 0.0059(8) -0.0041(8)
N12 0.0231(9) 0.0252(10) 0.0227(9) 0.0050(8) 0.0050(8) 0.0040(7)
O11 0.0285(8) 0.0438(10) 0.0303(9) 0.0158(7) 0.0002(7) 0.0157(7)
O10 0.0333(9) 0.0214(8) 0.0538(11) 0.0000(8) -0.0011(8) 0.0002(7)
C34 0.0187(10) 0.0161(10) 0.0193(10) -0.0003(8) 0.0011(8) -0.0001(8)
C35 0.0210(10) 0.0209(10) 0.0182(10) 0.0039(8) 0.0002(8) 0.0033(8)
N30 0.0207(8) 0.0252(10) 0.0173(9) 0.0006(7) 0.0008(7) 0.0004(7)
C32 0.0224(10) 0.0181(10) 0.0206(11) -0.0001(8) 0.0010(8) 0.0013(8)
C33 0.0143(9) 0.0185(10) 0.0147(10) -0.0001(8) 0.0035(8) -0.0023(8)
C31 0.0231(10) 0.0228(10) 0.0195(10) -0.0048(9) 0.0021(8) -0.0009(9)

loop_
_atom_type_symbol
_atom_type_description
_atom_type_scat_dispersion_real
_atom_type_scat_dispersion_imag
_atom_type_scat_source
C C 0.0033 0.0016 'International Tables Vol C Tables 4.2.6.8 and 6.1.1.4'
H H 0.0000 0.0000 'International Tables Vol C Tables 4.2.6.8 and 6.1.1.4'
N N 0.0061 0.0033 'International Tables Vol C Tables 4.2.6.8 and 6.1.1.4'
O O 0.0106 0.0060 'International Tables Vol C Tables 4.2.6.8 and 6.1.1.4'
Mn Mn 0.3368 0.7283 'International Tables Vol C Tables 4.2.6.8 and 6.1.1.4'

loop_
_geom_angle_atom_site_label_1
_geom_angle_atom_site_label_2
_geom_angle_atom_site_label_3
_geom_angle
_geom_angle_site_symmetry_1
_geom_angle_site_symmetry_3
_geom_angle_publ_flag
O20 Mn1 O20 174.98(7) 2_655 . ?
O20 Mn1 N10 92.66(6) 2_655 . ?
O20 Mn1 N10 87.47(6) . . ?
O20 Mn1 N10 87.47(6) 2_655 2_655 ?
O20 Mn1 N10 92.66(6) . 2_655 ?
N10 Mn1 N10 177.13(8) . 2_655 ?
O20 Mn1 N20 87.49(3) 2_655 . ?
O20 Mn1 N20 87.49(3) . . ?
N10 Mn1 N20 91.43(4) . . ?
N10 Mn1 N20 91.43(4) 2_655 . ?
O20 Mn1 N21 92.51(3) 2_655 1_545 ?
O20 Mn1 N21 92.51(3) . 1_545 ?
N10 Mn1 N21 88.57(4) . 1_545 ?
N10 Mn1 N21 88.57(4) 2_655 1_545 ?
N20 Mn1 N21 180.0 . 1_545 ?
C21 N20 C21 117.1(2) . 2_655 ?
C21 N20 Mn1 121.47(11) . . ?
C21 N20 Mn1 121.47(11) 2_655 . ?
N20 C21 C22 123.35(17) . . ?
N20 C21 H21 118.3 . . ?
C22 C21 H21 118.3 . . ?
C26 N21 C26 117.0(2) 2_655 . ?
C26 N21 Mn1 121.50(11) 2_655 1_565 ?
C26 N21 Mn1 121.50(11) . 1_565 ?
C22 C23 C22 117.3(2) 2_655 . ?
C22 C23 C24 121.37(11) 2_655 . ?
C22 C23 C24 121.37(11) . . ?
C25 C24 C25 117.3(2) . 2_655 ?
C25 C24 C23 121.35(12) . . ?
C25 C24 C23 121.35(12) 2_655 . ?
C26 C25 C24 119.60(18) . . ?
C26 C25 H25 120.2 . . ?
C24 C25 H25 120.2 . . ?
C21 C22 C23 119.48(17) . . ?
C21 C22 H22 120.3 . . ?
C23 C22 H22 120.3 . . ?
N21 C26 C25 123.24(18) . . ?
N21 C26 H26 118.4 . . ?
C25 C26 H26 118.4 . . ?
Mn1 O20 H2B 122.1(16) . . ?
Mn1 O20 H2A 115.9(15) . . ?
H2B O20 H2A 106(2) . . ?
C11 N10 Mn1 154.17(15) . . ?
C11 N11 N12 111.74(16) . . ?
N10 C11 N11 172.7(2) . . ?
O10 N12 O11 124.16(18) . . ?
O10 N12 N11 120.82(16) . . ?
O11 N12 N11 115.02(16) . . ?
C35 C34 C33 119.08(18) . . ?
C35 C34 H34 120.5 . . ?
C33 C34 H34 120.5 . . ?
N30 C35 C34 124.00(18) . . ?
N30 C35 H35 118.0 . . ?
C34 C35 H35 118.0 . . ?
C31 N30 C35 116.83(17) . . ?
C31 C32 C33 119.76(18) . . ?
C31 C32 H32 120.1 . . ?
C33 C32 H32 120.1 . . ?
C34 C33 C32 117.02(17) . . ?
C34 C33 C33 121.13(11) . 2 ?
C32 C33 C33 121.86(11) . 2 ?
N30 C31 C32 123.28(19) . . ?
N30 C31 H31 118.4 . . ?
C32 C31 H31 118.4 . . ?

loop_
_geom_bond_atom_site_label_1
_geom_bond_atom_site_label_2
_geom_bond_distance
_geom_bond_site_symmetry_2
_geom_bond_publ_flag
Mn1 O20 2.1775(13) 2_655 ?
Mn1 O20 2.1775(13) . ?
Mn1 N10 2.2298(15) . ?
Mn1 N10 2.2298(15) 2_655 ?
Mn1 N20 2.242(2) . ?
Mn1 N21 2.252(2) 1_545 ?
N20 C21 1.345(2) . ?
N20 C21 1.345(2) 2_655 ?
C21 C22 1.378(3) . ?
C21 H21 0.9500 . ?
N21 C26 1.339(2) 2_655 ?
N21 C26 1.339(2) . ?
N21 Mn1 2.252(2) 1_565 ?
C23 C22 1.397(2) 2_655 ?
C23 C22 1.397(2) . ?
C23 C24 1.487(4) . ?
C24 C25 1.387(2) . ?
C24 C25 1.387(2) 2_655 ?
C25 C26 1.381(3) . ?
C25 H25 0.9500 . ?
C22 H22 0.9500 . ?
C26 H26 0.9500 . ?
O20 H2B 0.86(3) . ?
O20 H2A 0.92(2) . ?
N10 C11 1.154(2) . ?
N11 C11 1.330(2) . ?
N11 N12 1.371(2) . ?
N12 O10 1.230(2) . ?
N12 O11 1.236(2) . ?
C34 C35 1.380(3) . ?
C34 C33 1.395(3) . ?
C34 H34 0.9500 . ?
C35 N30 1.338(3) . ?
C35 H35 0.9500 . ?
N30 C31 1.337(2) . ?
C32 C31 1.382(3) . ?
C32 C33 1.393(3) . ?
C32 H32 0.9500 . ?
C33 C33 1.490(4) 2 ?
C31 H31 0.9500 . ?

loop_
_geom_hbond_atom_site_label_D
_geom_hbond_atom_site_label_H
_geom_hbond_atom_site_label_A
_geom_hbond_distance_DH
_geom_hbond_distance_HA
_geom_hbond_distance_DA
_geom_hbond_angle_DHA
_geom_hbond_site_symmetry_A
O20 H2B N11 0.86(3) 1.98(3) 2.830(2) 169(2) 1_455
O20 H2A N30 0.92(2) 1.83(3) 2.737(2) 169(2) 3_666
